data_2103432
loop_
_publ_author_name
'\'Alvarez-Otero, E.'
'Madariaga, G.'
'Peral, I.'
'Folcia, C. L.'
'R\'ios, S.'

_publ_section_title
;
 Structural study of the low-temperature phase of TlH~2~PO~4~ at 180K
;
_journal_issue 5
_journal_name_full 'Acta Crystallographica Section B'
_journal_page_first 750
_journal_page_last 759
_journal_paper_doi 10.1107/S0108768102010066
_journal_volume 58
_journal_year 2002
_chemical_formula_sum 'H8 O16 P4 Tl4'
_chemical_formula_weight 1205.5
_space_group_IT_number 2
_symmetry_cell_setting triclinic
_symmetry_space_group_name_Hall '-P 1'
_symmetry_space_group_name_H-M 'P -1'
_audit_creation_method jana2000
_cell_angle_alpha 92.03(3)
_cell_angle_beta 89.92(6)
_cell_angle_gamma 107.01(4)
_cell_formula_units_Z 2
_cell_length_a 8.997(5)
_cell_length_b 14.866(6)
_cell_length_c 6.499(3)
_cell_measurement_temperature 180.0(2)
_cell_volume 830.7(7)
_computing_cell_refinement 'STOE IPDS'
_computing_data_collection 'STOE IPDS'
_computing_data_reduction 'STOE IPDS'
_computing_publication_material 'JANA2000 (Petricek et al, 2000)'
_computing_structure_refinement 'JANA2000 (Petricel et al, 2000)'
_computing_structure_solution 'JANA2000 (Petricek et al, 2000)'
_diffrn_measurement_device 'Stoe IPDS'
_diffrn_measurement_device_type 'Imaging plate'
_diffrn_measurement_method phi-rotation
_diffrn_radiation_type 'Mo K\a'
_diffrn_radiation_wavelength 0.71073
_diffrn_reflns_av_R_equivalents 0.0850
_diffrn_reflns_av_sigmaI/netI 0.0740
_diffrn_reflns_limit_h_max 11
_diffrn_reflns_limit_h_min -10
_diffrn_reflns_limit_k_max 18
_diffrn_reflns_limit_k_min -18
_diffrn_reflns_limit_l_max 7
_diffrn_reflns_limit_l_min -7
_diffrn_reflns_number 6004
_diffrn_reflns_theta_max 26.02
_diffrn_reflns_theta_min 2.37
_exptl_absorpt_coefficient_mu 39.141
_exptl_absorpt_correction_T_max 0.0455
_exptl_absorpt_correction_T_min 0.0066
_exptl_absorpt_correction_type gaussian
_exptl_crystal_colour colourless
_exptl_crystal_density_diffrn 4.818
_exptl_crystal_density_meas ?
_exptl_crystal_description irregular
_exptl_crystal_F_000 1040
_refine_diff_density_max 5.76
_refine_diff_density_min -5.20
_refine_ls_extinction_method none
_refine_ls_goodness_of_fit_obs 1.75
_refine_ls_goodness_of_fit_ref 1.32
_refine_ls_number_parameters 127
_refine_ls_number_reflns 3017
_refine_ls_R_factor_all 0.1001
_refine_ls_R_factor_gt 0.0631
_refine_ls_shift/su_max 0.2400
_refine_ls_shift/su_mean 0.0385
_refine_ls_structure_factor_coef Fsqd
_refine_ls_weighting_details w=1/(\s^2^(I)+0.0036I^2^)
_refine_ls_weighting_scheme sigma
_refine_ls_wR_factor_gt 0.1656
_refine_ls_wR_factor_ref 0.1801
_reflns_number_observed 1504
_reflns_number_total 3017
_reflns_observed_criterion 3
_cod_data_source_file na0131.cif
_cod_data_source_block tdp180_1
_cod_original_sg_symbol_H-M P-1
_cod_original_formula_sum 'Tl4 H8 P4 O16'
_cod_database_code 2103432

loop_
_symmetry_equiv_pos_site_id
_symmetry_equiv_pos_as_xyz
1 x,y,z
2 -x,-y,-z

loop_
_atom_site_label
_atom_site_fract_x
_atom_site_fract_y
_atom_site_fract_z
_atom_site_U_iso_or_equiv
_atom_site_adp_type
_atom_site_occupancy
_atom_site_type_symbol
Tl1 0.0687(3) 0.13610(17) 0.2609(7) 0.0212(8) Uani 1 Tl
Tl2 0.4442(3) 0.3741(3) -0.2799(3) 0.0253(9) Uani 1 Tl
Tl3 0.5575(3) 0.11916(17) 0.2658(7) 0.0221(8) Uani 1 Tl
Tl4 0.9466(3) 0.3691(3) 0.7635(2) 0.0257(9) Uani 1 Tl
P1 0.1723(17) 0.3758(10) 0.240(2) 0.0169(8) Uiso 1 P
O1a 0.286(4) 0.430(2) 0.060(5) 0.024(3) Uiso 1 O
O2a 0.022(4) 0.314(2) 0.166(6) 0.021(3) Uiso 1 O
O3a 0.136(5) 0.452(2) 0.385(5) 0.017(2) Uiso 1 O
O4a 0.270(4) 0.324(2) 0.349(4) 0.014(2) Uiso 1 O
P2 0.2985(18) 0.1251(12) -0.232(2) 0.0169(8) Uiso 1 P
O1b 0.337(5) 0.080(2) -0.043(5) 0.024(3) Uiso 1 O
O2b 0.203(5) 0.194(2) -0.161(5) 0.021(3) Uiso 1 O
O3b 0.187(4) 0.053(2) -0.375(5) 0.017(2) Uiso 1 O
O4b 0.447(4) 0.179(2) -0.329(4) 0.014(2) Uiso 1 O
P3 0.6716(17) 0.3771(10) 0.231(2) 0.0169(8) Uiso 1 P
O1c 0.761(5) 0.420(2) 0.036(5) 0.024(3) Uiso 1 O
O2c 0.517(4) 0.303(2) 0.180(5) 0.021(3) Uiso 1 O
O3c 0.650(4) 0.446(2) 0.388(5) 0.017(2) Uiso 1 O
O4c 0.773(4) 0.319(2) 0.327(4) 0.014(2) Uiso 1 O
P4 0.7983(18) 0.1228(12) -0.240(2) 0.0169(8) Uiso 1 P
O1d 0.842(5) 0.083(2) -0.040(5) 0.024(3) Uiso 1 O
O2d 0.701(5) 0.195(2) -0.166(5) 0.021(3) Uiso 1 O
O3d 0.696(4) 0.050(2) -0.384(5) 0.017(2) Uiso 1 O
O4d 0.952(4) 0.180(2) -0.326(4) 0.014(2) Uiso 1 O
H1a 0.27(2) 0.490(16) 0.02(7) 0.03 Uiso 1 H
H1b 0.22(2) 0.49(3) 0.48(8) 0.03 Uiso 1 H
H1c 0.23(2) -0.019(3) 0.01(6) 0.03 Uiso 1 H
H1d 0.26(4) -0.01(3) -0.52(4) 0.03 Uiso 1 H
H2a -0.45(2) -0.81(3) -0.260(18) 0.03 Uiso 1 H
H2b -0.128(14) 0.32(4) 0.26(2) 0.03 Uiso 1 H
H2c -0.90(3) -0.81(2) -0.23(7) 0.03 Uiso 1 H
H2d -0.58(2) 0.31(4) 0.249(15) 0.03 Uiso 1 H

loop_
_atom_site_aniso_label
_atom_site_aniso_U_11
_atom_site_aniso_U_22
_atom_site_aniso_U_33
_atom_site_aniso_U_12
_atom_site_aniso_U_13
_atom_site_aniso_U_23
_atom_site_aniso_type_symbol
Tl1 0.0273(16) 0.0204(9) 0.0146(12) 0.0046(12) -0.0043(11) 0.0025(10) Tl
Tl2 0.0311(17) 0.0234(16) 0.0194(7) 0.0048(11) 0.0004(13) 0.0020(10) Tl
Tl3 0.0266(15) 0.0203(10) 0.0173(14) 0.0034(12) -0.0064(12) 0.0018(10) Tl
Tl4 0.0340(18) 0.0216(16) 0.0209(8) 0.0070(11) 0.0004(12) 0.0025(11) Tl

loop_
_atom_type_symbol
_atom_type_scat_dispersion_real
_atom_type_scat_dispersion_imag
_atom_type_scat_source
Tl -2.836 9.669 'International Tables Vol C Tables  4.2.6.8 and 6.1.1.4'
H 0.000 0.000 'International Tables Vol C Tables  4.2.6.8 and 6.1.1.4'
P 0.102 0.094 'International Tables Vol C Tables  4.2.6.8 and 6.1.1.4'
O 0.011 0.006 'International Tables Vol C Tables  4.2.6.8 and 6.1.1.4'
